data_9000148
loop_
_publ_author_name
'Finney, J. J.'
'Rao, N. N.'

_publ_section_title
;
 The crystal structure of cheralite
;
_journal_name_full 'American Mineralogist'
_journal_page_first 13
_journal_page_last 19
_journal_volume 52
_journal_year 1967
_chemical_formula_sum 'Ca0.32 Ce0.15 La0.14 O4 P0.96 Pb0.01 Si0.04 Th0.33 U0.05'
_chemical_name_mineral Cheralite
_space_group_IT_number 14
_symmetry_space_group_name_Hall '-P 2yn'
_symmetry_space_group_name_H-M 'P 1 21/n 1'
_cell_angle_alpha 90
_cell_angle_beta 103.83
_cell_angle_gamma 90
_cell_length_a 6.717
_cell_length_b 6.920
_cell_length_c 6.434
_cell_formula_units_Z 4
_cell_volume 290.393
_database_code_amcsd 0000152
_exptl_crystal_density_diffrn 5.460
_cod_original_formula_sum '(Ce.15 La.14 Th.33 Ca.32 Pb.01 U.05) (P.96 Si.04) O4'
_cod_database_code 9000148

loop_
_space_group_symop_operation_xyz
x,y,z
1/2+x,1/2-y,1/2+z
1/2-x,1/2+y,1/2-z
-x,-y,-z

loop_
_atom_site_label
_atom_site_fract_x
_atom_site_fract_y
_atom_site_fract_z
_atom_site_occupancy
_atom_site_U_iso_or_equiv
Ce 0.21980 0.15960 0.39910 0.15000 0.01368
La 0.21980 0.15960 0.39910 0.14000 0.01368
Th 0.21980 0.15960 0.39910 0.33000 0.01368
Ca 0.21980 0.15960 0.39910 0.32000 0.01368
Pb 0.21980 0.15960 0.39910 0.01000 0.01368
U 0.21980 0.15960 0.39910 0.05000 0.01368
P 0.19600 0.16300 0.88580 0.96000 0.01051
Si 0.19600 0.16300 0.88580 0.04000 0.01051
O1 0.24730 0.50640 0.44260 1.00000 0.03242
O2 0.02380 0.10440 0.69060 1.00000 0.02330
O3 0.37400 0.22210 0.78980 1.00000 0.01976
O4 0.11140 0.33370 -0.00110 1.00000 0.02444

loop_
_cod_related_entry_id
_cod_related_entry_database
_cod_related_entry_code
1 AMCSD 0000152
